data_4323689
loop_
_publ_author_name
'Katja Heinze'
'Gottfried Huttner'
'Laszlo Zsolnai'
'Peter Schober'

_publ_section_title
;
 Complexes of Cobalt(II) Chloride with the Tripodal Trisphosphane triphos:
 Solution Dynamics, Spin-Crossover, Reactivity, and Redox Activity
;
_journal_name_full 'Inorganic Chemistry'
_journal_page_first 5457
_journal_page_last 5469
_journal_paper_doi 10.1021/ic9705352
_journal_volume 36
_journal_year 1997
_chemical_formula_sum 'C41.75 H39 B Cl6.5 Co F0 N0 O0.13 P3'
_chemical_formula_weight 935.80
_chemical_name_common 'compound 12*BCl4'
_chemical_name_systematic
;
       
 ?
       
;
_space_group_IT_number 45
_symmetry_cell_setting orthorhombic
_symmetry_space_group_name_Hall 'I 2 -2c'
_symmetry_space_group_name_H-M 'I b a 2'
_atom_sites_solution_hydrogens geom
_atom_sites_solution_primary direct
_atom_sites_solution_secondary difmap
_audit_creation_method SHELXL
_cell_angle_alpha 90.00
_cell_angle_beta 90.00
_cell_angle_gamma 90.00
_cell_formula_units_Z 8
_cell_length_a 23.452(4)
_cell_length_b 23.483(4)
_cell_length_c 33.697(7)
_cell_measurement_temperature 200(2)
_cell_volume 18558(6)
_computing_structure_refinement 'SHELXL-93 (Sheldrick, 1993)'
_computing_structure_solution 'SHELXS-86 (Sheldrick, 1990)'
_diffrn_ambient_temperature 200
_diffrn_radiation_monochromator graphite
_diffrn_radiation_source 'fine-focus sealed tube'
_diffrn_radiation_type MoK\a
_diffrn_radiation_wavelength 0.71073
_diffrn_reflns_av_R_equivalents 0.0211
_diffrn_reflns_av_sigmaI/netI 0.0148
_diffrn_reflns_limit_h_max 28
_diffrn_reflns_limit_h_min -19
_diffrn_reflns_limit_k_max 19
_diffrn_reflns_limit_k_min -28
_diffrn_reflns_limit_l_max 41
_diffrn_reflns_limit_l_min -40
_diffrn_reflns_number 30309
_diffrn_reflns_theta_max 25.92
_diffrn_reflns_theta_min 2.03
_exptl_absorpt_coefficient_mu 0.876
_exptl_crystal_density_diffrn 1.340
_exptl_crystal_F_000 7648
_exptl_crystal_size_max 0.40
_exptl_crystal_size_mid 0.40
_exptl_crystal_size_min 0.40
_refine_diff_density_max 1.906
_refine_diff_density_min -0.662
_refine_diff_density_rms 0.134
_refine_ls_abs_structure_details 'Flack H D (1983), Acta Cryst. A39, 876-881'
_refine_ls_abs_structure_Flack 0.01(2)
_refine_ls_extinction_method none
_refine_ls_goodness_of_fit_all 1.096
_refine_ls_goodness_of_fit_obs 1.098
_refine_ls_matrix_type full
_refine_ls_number_parameters 989
_refine_ls_number_reflns 14611
_refine_ls_number_restraints 1
_refine_ls_restrained_S_all 1.096
_refine_ls_restrained_S_obs 1.098
_refine_ls_R_factor_all 0.0670
_refine_ls_R_factor_obs 0.0653
_refine_ls_shift/esd_max -1.529
_refine_ls_shift/esd_mean 0.050
_refine_ls_structure_factor_coef Fsqd
_refine_ls_weighting_details 'w=1/[\s^2^(Fo^2^)+(0.1538P)^2^+34.7310P] where P=(Fo^2^+2Fc^2^)/3'
_refine_ls_weighting_scheme calc
_refine_ls_wR_factor_all 0.1997
_refine_ls_wR_factor_obs 0.1968
_reflns_number_observed 14157
_reflns_number_total 14611
_reflns_observed_criterion >2sigma(I)
_cod_data_source_file ic9705352_12.cif
_cod_data_source_block kate
_cod_depositor_comments
;
The following automatic conversions were performed:

'_refine_ls_weighting_scheme' value 'calc
w=1/[\s^2^(Fo^2^)+(0.1538P)^2^+34.7310P] where P=(Fo^2^+2Fc^2^)/3'
was changed to 'calc'. New tag '_refine_ls_weighting_details' was
created. The value of the new tag was set to
'w=1/[\s^2^(Fo^2^)+(0.1538P)^2^+34.7310P] where P=(Fo^2^+2Fc^2^)/3'.

Automatic conversion script
Id: cif_fix_values 3143 2015-03-26 13:38:13Z robertas 
;
_cod_original_cell_volume 18557.7(59)
_cod_original_formula_sum 'C41.75 H39 B Cl6.50 Co F0 N0 O0.13 P3'
_cod_database_code 4323689

loop_
_symmetry_equiv_pos_as_xyz
'x, y, z'
'-x, y, z+1/2'
'x, -y, z+1/2'
'-x, -y, z'
'x+1/2, y+1/2, z+1/2'
'-x+1/2, y+1/2, z+1'
'x+1/2, -y+1/2, z+1'
'-x+1/2, -y+1/2, z+1/2'

loop_
_atom_site_aniso_label
_atom_site_aniso_U_11
_atom_site_aniso_U_22
_atom_site_aniso_U_33
_atom_site_aniso_U_23
_atom_site_aniso_U_13
_atom_site_aniso_U_12
Co1 0.0260(4) 0.0246(4) 0.0252(4) -0.0033(2) 0.0050(3) -0.0005(3)
Co2 0.0237(4) 0.0263(4) 0.0252(4) 0.0051(3) -0.0032(2) 0.0000(3)
Cl1 0.0278(7) 0.0469(9) 0.0527(8) -0.0063(6) 0.0031(6) -0.0040(6)
Cl2 0.0558(11) 0.0591(10) 0.0354(8) -0.0090(7) 0.0182(7) 0.0010(8)
Cl4 0.0585(10) 0.0560(10) 0.0353(8) 0.0181(7) -0.0081(7) 0.0008(8)
Cl3 0.0466(9) 0.0284(7) 0.0530(8) 0.0039(6) -0.0067(7) -0.0046(6)
P2 0.0240(6) 0.0311(7) 0.0299(6) 0.0037(5) -0.0012(5) 0.0034(6)
P1 0.0310(7) 0.0199(6) 0.0314(6) 0.0002(5) 0.0071(5) -0.0003(5)
P3 0.0265(7) 0.0345(7) 0.0247(6) -0.0087(5) -0.0014(5) 0.0016(6)
P12 0.0292(7) 0.0241(6) 0.0298(6) -0.0012(5) 0.0036(5) 0.0029(6)
P11 0.0187(6) 0.0320(7) 0.0320(6) 0.0071(5) 0.0000(5) -0.0008(5)
P13 0.0333(7) 0.0276(7) 0.0245(6) -0.0011(5) -0.0081(5) 0.0009(6)
C1 0.037(3) 0.026(3) 0.037(3) 0.000(2) 0.008(2) 0.000(3)
C2 0.033(3) 0.028(3) 0.041(3) 0.009(2) 0.001(2) -0.001(2)
C3 0.032(3) 0.050(4) 0.033(3) -0.013(2) -0.002(2) 0.000(3)
C4 0.021(3) 0.026(3) 0.023(2) -0.004(2) 0.001(2) 0.002(2)
C5 0.029(3) 0.036(3) 0.028(3) -0.001(2) 0.004(2) -0.001(2)
C6 0.053(4) 0.039(3) 0.041(3) -0.001(2) 0.009(3) -0.007(3)
C7 0.062(5) 0.042(4) 0.073(5) 0.011(3) -0.021(4) -0.023(4)
C8 0.089(7) 0.048(4) 0.059(5) 0.012(3) -0.031(4) -0.034(5)
C9 0.098(8) 0.083(6) 0.044(4) -0.016(4) -0.019(4) -0.034(6)
C10 0.089(6) 0.047(4) 0.035(3) -0.004(3) 0.004(3) -0.013(4)
C11 0.049(4) 0.021(2) 0.033(3) 0.003(2) -0.006(2) 0.000(3)
C12 0.041(3) 0.035(3) 0.042(3) 0.001(2) 0.005(2) -0.001(3)
C13 0.082(6) 0.036(3) 0.038(3) 0.008(3) -0.002(3) -0.017(4)
C14 0.067(5) 0.044(4) 0.042(3) 0.010(3) -0.015(3) -0.003(4)
C15 0.052(4) 0.054(4) 0.056(4) -0.007(3) -0.016(3) 0.020(4)
C16 0.037(3) 0.038(3) 0.039(3) -0.007(2) -0.005(2) 0.003(3)
C17 0.043(3) 0.023(2) 0.030(3) -0.003(2) -0.004(2) -0.008(3)
C18 0.037(4) 0.075(5) 0.047(4) -0.016(3) -0.004(3) 0.003(4)
C19 0.044(4) 0.073(6) 0.057(4) -0.009(4) -0.022(3) 0.003(4)
C20 0.046(4) 0.085(6) 0.043(4) -0.006(3) -0.006(3) 0.000(4)
C21 0.062(5) 0.068(5) 0.039(4) -0.015(3) -0.005(3) 0.006(4)
C22 0.047(4) 0.046(4) 0.039(4) -0.001(2) 0.003(3) 0.006(3)
C23 0.028(3) 0.040(3) 0.033(3) 0.001(2) 0.001(2) 0.000(3)
C24 0.037(3) 0.041(3) 0.055(4) 0.005(3) -0.010(3) 0.008(3)
C25 0.060(5) 0.044(4) 0.055(4) -0.007(3) -0.015(3) 0.024(4)
C26 0.091(7) 0.032(3) 0.060(4) 0.000(3) -0.018(4) 0.030(4)
C27 0.101(7) 0.032(3) 0.051(4) 0.001(3) -0.019(4) -0.001(4)
C28 0.058(4) 0.032(3) 0.037(3) 0.003(2) -0.012(3) -0.006(3)
C29 0.042(3) 0.033(3) 0.037(3) 0.003(2) -0.009(2) 0.011(3)
C30 0.035(3) 0.048(4) 0.027(2) -0.008(2) 0.003(2) 0.001(3)
C31 0.049(4) 0.035(3) 0.040(3) -0.007(2) -0.001(3) 0.006(3)
C32 0.071(5) 0.029(3) 0.051(4) 0.004(3) -0.009(3) 0.007(3)
C33 0.046(4) 0.044(4) 0.066(4) 0.012(3) -0.002(3) -0.004(3)
C34 0.041(4) 0.032(3) 0.059(4) 0.006(3) -0.002(3) -0.007(3)
C35 0.030(3) 0.034(3) 0.020(2) 0.001(2) -0.002(2) -0.001(2)
C36 0.080(6) 0.051(4) 0.032(3) -0.005(3) -0.011(3) 0.002(4)
C37 0.108(9) 0.058(5) 0.032(4) 0.003(3) -0.016(4) -0.011(5)
C38 0.100(8) 0.077(6) 0.042(4) 0.006(4) -0.023(4) -0.018(6)
C39 0.084(7) 0.043(4) 0.086(6) 0.009(4) -0.044(5) 0.001(4)
C40 0.055(4) 0.037(3) 0.057(4) -0.005(3) -0.019(3) 0.005(3)
C41 0.049(4) 0.031(3) 0.033(3) -0.011(2) -0.014(3) -0.002(3)
C101 0.028(3) 0.035(3) 0.035(3) 0.010(2) -0.001(2) 0.001(2)
C102 0.030(3) 0.035(3) 0.040(3) 0.003(2) 0.009(2) -0.006(3)
C103 0.051(4) 0.028(3) 0.035(3) -0.002(2) -0.015(2) 0.000(3)
C104 0.024(3) 0.023(3) 0.026(2) -0.001(2) -0.003(2) 0.004(2)
C105 0.030(3) 0.033(3) 0.030(3) 0.005(2) -0.001(2) -0.002(2)
C106 0.037(3) 0.052(4) 0.043(3) 0.003(3) 0.001(2) -0.009(3)
C107 0.039(4) 0.056(5) 0.078(5) -0.026(4) 0.013(3) -0.018(4)
C108 0.051(5) 0.082(6) 0.059(5) -0.032(4) 0.008(3) -0.030(4)
C109 0.084(7) 0.111(9) 0.040(4) -0.019(4) -0.011(4) -0.039(6)
C110 0.047(4) 0.102(7) 0.035(3) 0.000(4) -0.005(3) -0.011(4)
C111 0.026(3) 0.050(4) 0.033(3) -0.005(2) 0.002(2) 0.001(3)
C112 0.030(3) 0.043(3) 0.044(3) 0.004(2) 0.002(2) -0.006(3)
C113 0.043(4) 0.069(5) 0.042(3) 0.001(3) 0.005(3) -0.017(4)
C114 0.043(4) 0.068(5) 0.040(3) -0.016(3) 0.005(3) 0.008(4)
C115 0.047(4) 0.057(5) 0.059(4) -0.018(3) -0.006(3) 0.016(4)
C116 0.039(3) 0.036(3) 0.039(3) -0.007(2) -0.010(2) 0.006(3)
C117 0.023(3) 0.035(3) 0.036(3) -0.003(2) -0.003(2) -0.004(2)
C118 0.066(5) 0.042(4) 0.049(4) -0.007(3) -0.014(3) 0.010(4)
C119 0.079(6) 0.035(3) 0.059(4) -0.019(3) -0.011(4) 0.011(4)
C120 0.077(6) 0.052(4) 0.037(3) -0.002(3) -0.005(3) 0.000(4)
C121 0.073(5) 0.061(5) 0.034(3) -0.005(3) -0.016(3) 0.009(4)
C122 0.052(4) 0.050(4) 0.037(4) -0.001(3) -0.003(2) 0.007(3)
C123 0.037(3) 0.031(3) 0.032(3) 0.000(2) 0.001(2) 0.004(3)
C124 0.035(3) 0.039(3) 0.053(3) -0.011(3) 0.002(3) 0.011(3)
C125 0.047(4) 0.063(5) 0.050(4) -0.012(3) -0.009(3) 0.022(4)
C126 0.036(4) 0.090(7) 0.055(4) -0.010(4) 0.003(3) 0.025(4)
C127 0.028(3) 0.123(9) 0.051(4) -0.025(5) 0.004(3) -0.005(4)
C128 0.036(3) 0.056(4) 0.039(3) -0.007(3) 0.005(2) -0.002(3)
C129 0.029(3) 0.044(3) 0.038(3) -0.009(2) 0.006(2) 0.009(3)
C130 0.035(3) 0.035(3) 0.031(3) 0.004(2) -0.008(2) -0.002(3)
C131 0.032(3) 0.054(4) 0.040(3) 0.000(3) -0.007(2) 0.004(3)
C132 0.032(3) 0.067(5) 0.054(4) -0.013(3) 0.006(3) 0.004(3)
C133 0.036(4) 0.047(4) 0.065(4) 0.004(3) 0.011(3) -0.005(3)
C134 0.033(3) 0.045(4) 0.055(4) -0.002(3) 0.005(3) -0.007(3)
C135 0.032(3) 0.028(3) 0.026(2) -0.005(2) 0.000(2) -0.003(2)
C136 0.048(4) 0.078(6) 0.038(3) -0.011(3) -0.005(3) 0.003(4)
C137 0.076(7) 0.109(9) 0.026(4) -0.011(4) -0.001(3) -0.009(5)
C138 0.068(6) 0.094(7) 0.046(4) -0.025(4) 0.010(4) -0.016(5)
C139 0.046(5) 0.093(7) 0.067(5) -0.036(5) 0.001(4) 0.008(5)
C140 0.044(4) 0.053(4) 0.050(4) -0.019(3) -0.006(3) 0.005(3)
C141 0.032(3) 0.054(4) 0.035(3) -0.015(3) -0.010(2) -0.003(3)
B1 0.031(3) 0.038(4) 0.032(3) 0.002(3) 0.003(2) 0.007(3)
Cl11 0.0413(8) 0.0460(9) 0.0487(9) 0.0127(7) 0.0012(6) 0.0030(7)
Cl12 0.0581(10) 0.0514(10) 0.0421(9) -0.0110(7) 0.0012(7) -0.0067(8)
Cl13 0.0331(7) 0.0511(9) 0.0389(7) 0.0054(6) 0.0023(5) 0.0035(7)
Cl14 0.0334(7) 0.0409(8) 0.0493(8) 0.0025(6) -0.0058(6) 0.0002(6)
B2 0.034(4) 0.032(3) 0.033(3) 0.003(2) -0.001(3) 0.000(3)
Cl21 0.0410(8) 0.0333(7) 0.0486(8) -0.0055(6) 0.0027(6) 0.0010(6)
Cl22 0.0499(9) 0.0345(7) 0.0390(7) 0.0024(5) 0.0057(6) 0.0027(7)
Cl23 0.0504(10) 0.0567(10) 0.0428(9) 0.0013(7) -0.0110(8) -0.0082(8)
Cl24 0.0445(9) 0.0410(8) 0.0484(9) 0.0001(6) 0.0124(7) 0.0021(7)
C500 0.037(6) 0.032(6) 0.062(7) 0.025(5) -0.029(6) 0.001(5)
Cl51 0.059(2) 0.087(3) 0.041(2) 0.007(2) -0.0228(15) 0.011(2)
Cl52 0.094(3) 0.061(2) 0.039(2) 0.0229(15) -0.006(2) 0.013(2)

loop_
_atom_site_label
_atom_site_type_symbol
_atom_site_fract_x
_atom_site_fract_y
_atom_site_fract_z
_atom_site_U_iso_or_equiv
_atom_site_thermal_displace_type
_atom_site_occupancy
_atom_site_calc_flag
_atom_site_refinement_flags
_atom_site_disorder_group
Co1 Co 0.71526(3) 0.49940(3) 0.58151(2) 0.0253(2) Uani 1 d . .
Co2 Co 0.50057(3) 0.28473(3) 0.82851(2) 0.0251(2) Uani 1 d . .
Cl1 Cl 0.62990(6) 0.47411(7) 0.55802(5) 0.0425(3) Uani 1 d . .
Cl2 Cl 0.67520(9) 0.51045(9) 0.64034(5) 0.0501(4) Uani 1 d . .
Cl4 Cl 0.48944(9) 0.32471(9) 0.76969(5) 0.0500(4) Uani 1 d . .
Cl3 Cl 0.52598(8) 0.37001(6) 0.85195(5) 0.0427(3) Uani 1 d . .
P2 P 0.72802(6) 0.54668(6) 0.52638(4) 0.0283(3) Uani 1 d . .
P1 P 0.75965(6) 0.42590(6) 0.55775(4) 0.0274(3) Uani 1 d . .
P3 P 0.79973(6) 0.53234(6) 0.60599(4) 0.0286(3) Uani 1 d . .
P12 P 0.45328(6) 0.27197(6) 0.88363(4) 0.0277(3) Uani 1 d . .
P11 P 0.57399(6) 0.24046(6) 0.85227(4) 0.0276(3) Uani 1 d . .
P13 P 0.46765(6) 0.20011(6) 0.80405(4) 0.0285(3) Uani 1 d . .
C1 C 0.8168(3) 0.4441(3) 0.5237(2) 0.0331(12) Uani 1 d . .
H1A H 0.8472(3) 0.4164(3) 0.5271(2) 0.030(5) Uiso 1 calc R .
H1B H 0.8025(3) 0.4400(3) 0.4969(2) 0.030(5) Uiso 1 calc R .
C2 C 0.8032(3) 0.5518(3) 0.5126(2) 0.0339(12) Uani 1 d . .
H2A H 0.8056(3) 0.5521(3) 0.4838(2) 0.030(5) Uiso 1 calc R .
H2B H 0.8176(3) 0.5881(3) 0.5219(2) 0.030(5) Uiso 1 calc R .
C3 C 0.8589(3) 0.5159(3) 0.5722(2) 0.0384(13) Uani 1 d . .
H3A H 0.8858(3) 0.5472(3) 0.5731(2) 0.030(5) Uiso 1 calc R .
H3B H 0.8784(3) 0.4824(3) 0.5821(2) 0.030(5) Uiso 1 calc R .
C4 C 0.8432(2) 0.5050(2) 0.5280(2) 0.0235(10) Uani 1 d . .
C5 C 0.8987(3) 0.5058(3) 0.5032(2) 0.0311(12) Uani 1 d . .
H5A H 0.9268(7) 0.4820(16) 0.5157(8) 0.040(8) Uiso 1 calc R .
H5B H 0.9128(11) 0.5441(4) 0.5015(12) 0.040(8) Uiso 1 calc R .
H5C H 0.8910(5) 0.4917(20) 0.4770(5) 0.040(8) Uiso 1 calc R .
C6 C 0.6754(3) 0.3438(3) 0.5515(2) 0.0444(15) Uani 1 d . .
H6 H 0.6670(3) 0.3536(3) 0.5776(2) 0.051(3) Uiso 1 calc R .
C7 C 0.6439(4) 0.3001(3) 0.5324(3) 0.059(2) Uani 1 d . .
H7 H 0.6148(4) 0.2813(3) 0.5458(3) 0.051(3) Uiso 1 calc R .
C8 C 0.6567(5) 0.2859(4) 0.4942(2) 0.065(3) Uani 1 d . .
H8 H 0.6369(5) 0.2565(4) 0.4819(2) 0.051(3) Uiso 1 calc R .
C9 C 0.6990(5) 0.3147(5) 0.4737(3) 0.075(3) Uani 1 d . .
H9 H 0.7071(5) 0.3049(5) 0.4476(3) 0.051(3) Uiso 1 calc R .
C10 C 0.7292(4) 0.3581(4) 0.4919(2) 0.057(2) Uani 1 d . .
H10 H 0.7565(4) 0.3780(4) 0.4776(2) 0.051(3) Uiso 1 calc R .
C11 C 0.7191(3) 0.3722(2) 0.5313(2) 0.0344(13) Uani 1 d . .
C12 C 0.7547(3) 0.3847(3) 0.6350(2) 0.0393(13) Uani 1 d . .
H12 H 0.7187(3) 0.4013(3) 0.6361(2) 0.051(3) Uiso 1 calc R .
C13 C 0.7775(4) 0.3555(3) 0.6682(2) 0.052(2) Uani 1 d . .
H13 H 0.7557(4) 0.3528(3) 0.6912(2) 0.051(3) Uiso 1 calc R .
C14 C 0.8295(4) 0.3314(3) 0.6677(2) 0.051(2) Uani 1 d . .
H14 H 0.8439(4) 0.3142(3) 0.6904(2) 0.051(3) Uiso 1 calc R .
C15 C 0.8615(4) 0.3324(4) 0.6332(2) 0.054(2) Uani 1 d . .
H15 H 0.8965(4) 0.3138(4) 0.6321(2) 0.051(3) Uiso 1 calc R .
C16 C 0.8408(3) 0.3619(3) 0.5997(2) 0.0381(13) Uani 1 d . .
H16 H 0.8627(3) 0.3639(3) 0.5768(2) 0.051(3) Uiso 1 calc R .
C17 C 0.7877(3) 0.3878(2) 0.6010(2) 0.0322(12) Uani 1 d . .
C18 C 0.6336(3) 0.5552(4) 0.4756(2) 0.053(2) Uani 1 d . .
H18 H 0.6173(3) 0.5772(4) 0.4955(2) 0.051(3) Uiso 1 calc R .
C19 C 0.6048(4) 0.5467(4) 0.4402(2) 0.058(2) Uani 1 d . .
H19 H 0.5704(4) 0.5653(4) 0.4358(2) 0.051(3) Uiso 1 calc R .
C20 C 0.6269(4) 0.5101(4) 0.4110(2) 0.058(2) Uani 1 d . .
H20 H 0.6062(4) 0.5012(4) 0.3883(2) 0.051(3) Uiso 1 calc R .
C21 C 0.6810(4) 0.4879(4) 0.4173(2) 0.057(2) Uani 1 d . .
H21 H 0.6975(4) 0.4652(4) 0.3978(2) 0.051(3) Uiso 1 calc R .
C22 C 0.7114(4) 0.4986(3) 0.4522(2) 0.044(2) Uani 1 d . .
H22 H 0.7479(4) 0.4840(3) 0.4555(2) 0.051(3) Uiso 1 calc R .
C23 C 0.6872(3) 0.5306(3) 0.4813(2) 0.0335(12) Uani 1 d . .
C24 C 0.6505(3) 0.6216(3) 0.5590(2) 0.0441(14) Uani 1 d . .
H24 H 0.6304(3) 0.5883(3) 0.5644(2) 0.051(3) Uiso 1 calc R .
C25 C 0.6265(4) 0.6734(3) 0.5690(2) 0.053(2) Uani 1 d . .
H25 H 0.5911(4) 0.6759(3) 0.5813(2) 0.051(3) Uiso 1 calc R .
C26 C 0.6594(5) 0.7231(3) 0.5594(2) 0.061(2) Uani 1 d . .
H26 H 0.6443(5) 0.7588(3) 0.5649(2) 0.051(3) Uiso 1 calc R .
C27 C 0.7115(5) 0.7194(3) 0.5428(2) 0.061(2) Uani 1 d . .
H27 H 0.7320(5) 0.7525(3) 0.5377(2) 0.051(3) Uiso 1 calc R .
C28 C 0.7356(3) 0.6658(3) 0.5330(2) 0.0421(15) Uani 1 d . .
H28 H 0.7717(3) 0.6632(3) 0.5216(2) 0.051(3) Uiso 1 calc R .
C29 C 0.7040(3) 0.6178(3) 0.5409(2) 0.0373(13) Uani 1 d . .
C30 C 0.7529(3) 0.6365(3) 0.6313(2) 0.0367(13) Uani 1 d . .
H30 H 0.7198(3) 0.6157(3) 0.6360(2) 0.051(3) Uiso 1 calc R .
C31 C 0.7549(3) 0.6945(3) 0.6409(2) 0.0415(14) Uani 1 d . .
H31 H 0.7232(3) 0.7121(3) 0.6521(2) 0.051(3) Uiso 1 calc R .
C32 C 0.8036(4) 0.7254(3) 0.6338(2) 0.050(2) Uani 1 d . .
H32 H 0.8047(4) 0.7638(3) 0.6403(2) 0.051(3) Uiso 1 calc R .
C33 C 0.8513(4) 0.6998(3) 0.6170(2) 0.052(2) Uani 1 d . .
H33 H 0.8841(4) 0.7208(3) 0.6121(2) 0.051(3) Uiso 1 calc R .
C34 C 0.8490(3) 0.6421(3) 0.6078(2) 0.0440(14) Uani 1 d . .
H34 H 0.8808(3) 0.6247(3) 0.5966(2) 0.051(3) Uiso 1 calc R .
C35 C 0.8004(2) 0.6097(2) 0.61478(14) 0.0279(11) Uani 1 d . .
C36 C 0.7938(4) 0.5189(4) 0.6883(2) 0.054(2) Uani 1 d . .
H36 H 0.7601(4) 0.5395(4) 0.6860(2) 0.051(3) Uiso 1 calc R .
C37 C 0.8124(6) 0.5015(4) 0.7252(3) 0.066(3) Uani 1 d . .
H37 H 0.7905(6) 0.5107(4) 0.7473(3) 0.051(3) Uiso 1 calc R .
C38 C 0.8600(5) 0.4724(5) 0.7302(3) 0.073(3) Uani 1 d . .
H38 H 0.8713(5) 0.4615(5) 0.7555(3) 0.051(3) Uiso 1 calc R .
C39 C 0.8939(5) 0.4577(4) 0.6967(3) 0.071(3) Uani 1 d . .
H39 H 0.9274(5) 0.4369(4) 0.6999(3) 0.051(3) Uiso 1 calc R .
C40 C 0.8758(4) 0.4751(3) 0.6585(2) 0.049(2) Uani 1 d . .
H40 H 0.8977(4) 0.4663(3) 0.6363(2) 0.051(3) Uiso 1 calc R .
C41 C 0.8250(3) 0.5057(3) 0.6541(2) 0.0378(14) Uani 1 d . .
C101 C 0.5559(3) 0.1831(3) 0.8862(2) 0.0328(12) Uani 1 d . .
H10A H 0.5836(3) 0.1528(3) 0.8827(2) 0.030(5) Uiso 1 calc R .
H10B H 0.5599(3) 0.1972(3) 0.9131(2) 0.030(5) Uiso 1 calc R .
C102 C 0.4479(3) 0.1972(3) 0.8976(2) 0.0350(12) Uani 1 d . .
H10C H 0.4479(3) 0.1951(3) 0.9264(2) 0.030(5) Uiso 1 calc R .
H10D H 0.4113(3) 0.1831(3) 0.8885(2) 0.030(5) Uiso 1 calc R .
C103 C 0.4840(3) 0.1409(3) 0.8382(2) 0.0377(13) Uani 1 d . .
H10E H 0.4526(3) 0.1141(3) 0.8373(2) 0.030(5) Uiso 1 calc R .
H10F H 0.5175(3) 0.1213(3) 0.8282(2) 0.030(5) Uiso 1 calc R .
C104 C 0.4948(2) 0.1565(2) 0.8819(2) 0.0245(10) Uani 1 d . .
C105 C 0.4939(3) 0.1009(3) 0.9065(2) 0.0310(12) Uani 1 d . .
H10G H 0.5054(20) 0.1090(5) 0.9333(4) 0.040(8) Uiso 1 calc R .
H10H H 0.5197(15) 0.0738(8) 0.8950(8) 0.040(8) Uiso 1 calc R .
H10I H 0.4560(5) 0.0855(11) 0.9066(12) 0.040(8) Uiso 1 calc R .
C106 C 0.6562(3) 0.3236(3) 0.8583(2) 0.0441(15) Uani 1 d . .
H106 H 0.6473(3) 0.3309(3) 0.8319(2) 0.051(3) Uiso 1 calc R .
C107 C 0.6989(3) 0.3559(4) 0.8773(3) 0.058(2) Uani 1 d . .
H107 H 0.7172(3) 0.3850(4) 0.8636(3) 0.051(3) Uiso 1 calc R .
C108 C 0.7130(4) 0.3446(5) 0.9155(3) 0.064(2) Uani 1 d . .
H108 H 0.7420(4) 0.3652(5) 0.9278(3) 0.051(3) Uiso 1 calc R .
C109 C 0.6846(5) 0.3024(5) 0.9363(3) 0.078(3) Uani 1 d . .
H109 H 0.6941(5) 0.2952(5) 0.9627(3) 0.051(3) Uiso 1 calc R .
C110 C 0.6422(4) 0.2708(5) 0.9182(2) 0.061(2) Uani 1 d . .
H110 H 0.6234(4) 0.2426(5) 0.9324(2) 0.051(3) Uiso 1 calc R .
C111 C 0.6275(3) 0.2811(3) 0.8785(2) 0.0363(13) Uani 1 d . .
C112 C 0.6161(3) 0.2446(3) 0.7747(2) 0.0391(13) Uani 1 d . .
H112 H 0.5994(3) 0.2806(3) 0.7736(2) 0.051(3) Uiso 1 calc R .
C113 C 0.6445(3) 0.2230(4) 0.7421(2) 0.051(2) Uani 1 d . .
H113 H 0.6468(3) 0.2448(4) 0.7191(2) 0.051(3) Uiso 1 calc R .
C114 C 0.6692(3) 0.1706(4) 0.7427(2) 0.050(2) Uani 1 d . .
H114 H 0.6875(3) 0.1568(4) 0.7202(2) 0.051(3) Uiso 1 calc R .
C115 C 0.6670(4) 0.1375(4) 0.7773(2) 0.055(2) Uani 1 d . .
H115 H 0.6841(4) 0.1018(4) 0.7783(2) 0.051(3) Uiso 1 calc R .
C116 C 0.6387(3) 0.1592(3) 0.8100(2) 0.0382(13) Uani 1 d . .
H116 H 0.6371(3) 0.1378(3) 0.8332(2) 0.051(3) Uiso 1 calc R .
C117 C 0.6125(2) 0.2124(3) 0.8090(2) 0.0312(11) Uani 1 d . .
C118 C 0.4447(4) 0.3671(3) 0.9343(2) 0.052(2) Uani 1 d . .
H118 H 0.4228(4) 0.3838(3) 0.9144(2) 0.051(3) Uiso 1 calc R .
C119 C 0.4536(5) 0.3948(3) 0.9696(2) 0.058(2) Uani 1 d . .
H119 H 0.4349(5) 0.4291(3) 0.9743(2) 0.051(3) Uiso 1 calc R .
C120 C 0.4900(4) 0.3732(4) 0.9989(2) 0.055(2) Uani 1 d . .
H120 H 0.4986(4) 0.3941(4) 1.0216(2) 0.051(3) Uiso 1 calc R .
C121 C 0.5126(4) 0.3191(4) 0.9927(2) 0.056(2) Uani 1 d . .
H121 H 0.5355(4) 0.3029(4) 1.0122(2) 0.051(3) Uiso 1 calc R .
C122 C 0.5021(3) 0.2885(4) 0.9580(2) 0.046(2) Uani 1 d . .
H122 H 0.5170(3) 0.2521(4) 0.9548(2) 0.051(3) Uiso 1 calc R .
C123 C 0.4693(3) 0.3128(3) 0.9286(2) 0.0332(12) Uani 1 d . .
C124 C 0.3780(3) 0.3488(3) 0.8506(2) 0.0421(14) Uani 1 d . .
H124 H 0.4111(3) 0.3686(3) 0.8441(2) 0.051(3) Uiso 1 calc R .
C125 C 0.3257(4) 0.3730(4) 0.8413(2) 0.054(2) Uani 1 d . .
H125 H 0.3233(4) 0.4088(4) 0.8296(2) 0.051(3) Uiso 1 calc R .
C126 C 0.2765(3) 0.3413(5) 0.8502(2) 0.061(2) Uani 1 d . .
H126 H 0.2407(3) 0.3561(5) 0.8445(2) 0.051(3) Uiso 1 calc R .
C127 C 0.2812(3) 0.2889(5) 0.8673(2) 0.067(3) Uani 1 d . .
H127 H 0.2481(3) 0.2686(5) 0.8728(2) 0.051(3) Uiso 1 calc R .
C128 C 0.3330(3) 0.2647(3) 0.8768(2) 0.0436(15) Uani 1 d . .
H128 H 0.3350(3) 0.2286(3) 0.8880(2) 0.051(3) Uiso 1 calc R .
C129 C 0.3828(3) 0.2961(3) 0.8691(2) 0.0370(13) Uani 1 d . .
C130 C 0.3639(3) 0.2464(3) 0.7787(2) 0.0336(12) Uani 1 d . .
H130 H 0.3852(3) 0.2790(3) 0.7738(2) 0.051(3) Uiso 1 calc R .
C131 C 0.3057(3) 0.2455(3) 0.7691(2) 0.0420(14) Uani 1 d . .
H131 H 0.2882(3) 0.2775(3) 0.7583(2) 0.051(3) Uiso 1 calc R .
C132 C 0.2741(3) 0.1957(4) 0.7762(2) 0.051(2) Uani 1 d . .
H132 H 0.2357(3) 0.1941(4) 0.7695(2) 0.051(3) Uiso 1 calc R .
C133 C 0.3003(3) 0.1494(3) 0.7931(2) 0.050(2) Uani 1 d . .
H133 H 0.2791(3) 0.1167(3) 0.7984(2) 0.051(3) Uiso 1 calc R .
C134 C 0.3576(3) 0.1506(3) 0.8023(2) 0.0441(14) Uani 1 d . .
H134 H 0.3748(3) 0.1186(3) 0.8134(2) 0.051(3) Uiso 1 calc R .
C135 C 0.3900(3) 0.1996(2) 0.79516(15) 0.0286(11) Uani 1 d . .
C136 C 0.4812(4) 0.2058(4) 0.7221(2) 0.055(2) Uani 1 d . .
H136 H 0.4601(4) 0.2392(4) 0.7245(2) 0.051(3) Uiso 1 calc R .
C137 C 0.4990(4) 0.1885(6) 0.6849(2) 0.071(3) Uani 1 d . .
H137 H 0.4901(4) 0.2107(6) 0.6629(2) 0.051(3) Uiso 1 calc R .
C138 C 0.5287(5) 0.1404(5) 0.6797(2) 0.069(3) Uani 1 d . .
H138 H 0.5398(5) 0.1291(5) 0.6545(2) 0.051(3) Uiso 1 calc R .
C139 C 0.5428(4) 0.1073(5) 0.7130(3) 0.069(3) Uani 1 d . .
H139 H 0.5639(4) 0.0742(5) 0.7097(3) 0.051(3) Uiso 1 calc R .
C140 C 0.5251(3) 0.1241(3) 0.7518(2) 0.049(2) Uani 1 d . .
H140 H 0.5339(3) 0.1020(3) 0.7738(2) 0.051(3) Uiso 1 calc R .
C141 C 0.4941(3) 0.1747(3) 0.7558(2) 0.040(2) Uani 1 d . .
B1 B 0.5026(3) 0.1601(3) 1.0418(2) 0.0336(14) Uani 1 d . .
Cl11 Cl 0.50672(7) 0.09250(8) 1.07031(5) 0.0454(4) Uani 1 d . .
Cl12 Cl 0.50549(8) 0.22089(9) 1.07697(6) 0.0506(4) Uani 1 d . .
Cl13 Cl 0.56479(7) 0.16408(7) 1.00710(4) 0.0411(3) Uani 1 d . .
Cl14 Cl 0.43590(7) 0.16317(7) 1.01308(5) 0.0412(3) Uani 1 d . .
B2 B 0.3393(3) -0.0031(3) 0.8681(2) 0.0331(14) Uani 1 d . .
Cl21 Cl 0.33692(7) 0.06416(7) 0.89693(5) 0.0410(3) Uani 1 d . .
Cl22 Cl 0.33588(8) -0.06480(7) 0.90283(4) 0.0411(3) Uani 1 d . .
Cl23 Cl 0.27915(9) -0.00546(8) 0.83305(6) 0.0500(4) Uani 1 d . .
Cl24 Cl 0.40745(8) -0.00654(7) 0.83966(5) 0.0446(4) Uani 1 d . .
C500 C 0.3897(6) 0.3904(5) 0.7054(4) 0.043(3) Uani 0.50 d P .
Cl51 Cl 0.3920(2) 0.3262(2) 0.67745(10) 0.0623(10) Uani 0.50 d P .
Cl52 Cl 0.3263(2) 0.3922(2) 0.73263(10) 0.0645(11) Uani 0.50 d P .
O1 O 0.6627(13) 0.4317(13) 0.7683(8) 0.072(7) Uiso 0.25 d P .
C600 C 0.7031(48) 0.4869(44) 0.8110(30) 0.143(30) Uiso 0.25 d P .
C601 C 0.6553(8) 0.4538(7) 0.7919(5) 0.013(3) Uiso 0.25 d P .
C602 C 0.6358(15) 0.3864(15) 0.7224(9) 0.054(7) Uiso 0.25 d P .
C603 C 0.6195(13) 0.3650(12) 0.6930(8) 0.042(5) Uiso 0.25 d P .

loop_
_atom_type_symbol
_atom_type_description
_atom_type_scat_dispersion_real
_atom_type_scat_dispersion_imag
_atom_type_scat_source
C C 0.0033 0.0016 'International Tables Vol C Tables 4.2.6.8 and 6.1.1.4'
H H 0.0000 0.0000 'International Tables Vol C Tables 4.2.6.8 and 6.1.1.4'
B B 0.0013 0.0007 'International Tables Vol C Tables 4.2.6.8 and 6.1.1.4'
N N 0.0061 0.0033 'International Tables Vol C Tables 4.2.6.8 and 6.1.1.4'
O O 0.0106 0.0060 'International Tables Vol C Tables 4.2.6.8 and 6.1.1.4'
F F 0.0171 0.0103 'International Tables Vol C Tables 4.2.6.8 and 6.1.1.4'
P P 0.1023 0.0942 'International Tables Vol C Tables 4.2.6.8 and 6.1.1.4'
Cl Cl 0.1484 0.1585 'International Tables Vol C Tables 4.2.6.8 and 6.1.1.4'
Co Co 0.3494 0.9721 'International Tables Vol C Tables 4.2.6.8 and 6.1.1.4'

loop_
_geom_angle_atom_site_label_1
_geom_angle_atom_site_label_2
_geom_angle_atom_site_label_3
_geom_angle
_geom_angle_site_symmetry_1
_geom_angle_site_symmetry_3
_geom_angle_publ_flag
P1 Co1 P2 91.41(6) . . ?
P1 Co1 Cl2 128.97(7) . . ?
P2 Co1 Cl2 139.61(7) . . ?
P1 Co1 Cl1 95.04(7) . . ?
P2 Co1 Cl1 87.51(7) . . ?
Cl2 Co1 Cl1 88.17(8) . . ?
P1 Co1 P3 89.23(6) . . ?
P2 Co1 P3 90.93(6) . . ?
Cl2 Co1 P3 90.29(7) . . ?
Cl1 Co1 P3 175.49(7) . . ?
P11 Co2 P12 91.35(6) . . ?
P11 Co2 Cl4 129.05(7) . . ?
P12 Co2 Cl4 139.60(7) . . ?
P11 Co2 Cl3 95.03(7) . . ?
P12 Co2 Cl3 87.58(7) . . ?
Cl4 Co2 Cl3 88.16(8) . . ?
P11 Co2 P13 89.11(6) . . ?
P12 Co2 P13 90.90(6) . . ?
Cl4 Co2 P13 90.34(7) . . ?
Cl3 Co2 P13 175.62(7) . . ?
C2 P2 C29 107.8(3) . . ?
C2 P2 C23 107.8(3) . . ?
C29 P2 C23 104.3(3) . . ?
C2 P2 Co1 112.4(2) . . ?
C29 P2 Co1 101.2(2) . . ?
C23 P2 Co1 121.9(2) . . ?
C11 P1 C1 103.9(3) . . ?
C11 P1 C17 103.8(3) . . ?
C1 P1 C17 110.6(3) . . ?
C11 P1 Co1 118.9(2) . . ?
C1 P1 Co1 113.6(2) . . ?
C17 P1 Co1 105.5(2) . . ?
C3 P3 C41 103.4(3) . . ?
C3 P3 C35 107.5(3) . . ?
C41 P3 C35 101.0(2) . . ?
C3 P3 Co1 111.2(2) . . ?
C41 P3 Co1 119.0(2) . . ?
C35 P3 Co1 113.6(2) . . ?
C129 P12 C102 108.0(3) . . ?
C129 P12 C123 104.2(3) . . ?
C102 P12 C123 107.7(3) . . ?
C129 P12 Co2 100.9(2) . . ?
C102 P12 Co2 112.8(2) . . ?
C123 P12 Co2 121.9(2) . . ?
C111 P11 C101 104.3(3) . . ?
C111 P11 C117 103.6(3) . . ?
C101 P11 C117 110.3(3) . . ?
C111 P11 Co2 118.6(2) . . ?
C101 P11 Co2 113.7(2) . . ?
C117 P11 Co2 105.7(2) . . ?
C141 P13 C103 103.7(3) . . ?
C141 P13 C135 100.8(2) . . ?
C103 P13 C135 107.6(3) . . ?
C141 P13 Co2 119.1(3) . . ?
C103 P13 Co2 111.1(2) . . ?
C135 P13 Co2 113.4(2) . . ?
C4 C1 P1 116.7(4) . . ?
C4 C1 H1A 108.1(3) . . ?
P1 C1 H1A 108.1(2) . . ?
C4 C1 H1B 108.1(3) . . ?
P1 C1 H1B 108.1(2) . . ?
H1A C1 H1B 107.3 . . ?
C4 C2 P2 117.2(4) . . ?
C4 C2 H2A 108.0(3) . . ?
P2 C2 H2A 108.0(2) . . ?
C4 C2 H2B 108.0(3) . . ?
P2 C2 H2B 108.0(2) . . ?
H2A C2 H2B 107.2 . . ?
C4 C3 P3 116.7(4) . . ?
C4 C3 H3A 108.1(3) . . ?
P3 C3 H3A 108.1(2) . . ?
C4 C3 H3B 108.1(3) . . ?
P3 C3 H3B 108.1(2) . . ?
H3A C3 H3B 107.3 . . ?
C2 C4 C5 108.9(5) . . ?
C2 C4 C3 110.6(5) . . ?
C5 C4 C3 108.4(5) . . ?
C2 C4 C1 112.4(5) . . ?
C5 C4 C1 107.1(4) . . ?
C3 C4 C1 109.3(5) . . ?
C4 C5 H5A 109.5(3) . . ?
C4 C5 H5B 109.5(3) . . ?
H5A C5 H5B 109.5 . . ?
C4 C5 H5C 109.5(3) . . ?
H5A C5 H5C 109.5 . . ?
H5B C5 H5C 109.5 . . ?
C11 C6 C7 120.3(7) . . ?
C11 C6 H6 119.9(4) . . ?
C7 C6 H6 119.8(5) . . ?
C8 C7 C6 119.5(8) . . ?
C8 C7 H7 120.3(5) . . ?
C6 C7 H7 120.2(5) . . ?
C7 C8 C9 120.6(7) . . ?
C7 C8 H8 119.7(5) . . ?
C9 C8 H8 119.7(5) . . ?
C10 C9 C8 120.3(8) . . ?
C10 C9 H9 119.9(6) . . ?
C8 C9 H9 119.8(5) . . ?
C9 C10 C11 120.8(8) . . ?
C9 C10 H10 119.6(6) . . ?
C11 C10 H10 119.6(4) . . ?
C10 C11 C6 118.4(6) . . ?
C10 C11 P1 123.1(6) . . ?
C6 C11 P1 118.5(5) . . ?
C17 C12 C13 117.8(7) . . ?
C17 C12 H12 121.1(4) . . ?
C13 C12 H12 121.1(5) . . ?
C14 C13 C12 122.4(7) . . ?
C14 C13 H13 118.8(4) . . ?
C12 C13 H13 118.8(5) . . ?
C13 C14 C15 119.8(6) . . ?
C13 C14 H14 120.1(4) . . ?
C15 C14 H14 120.1(5) . . ?
C14 C15 C16 119.5(7) . . ?
C14 C15 H15 120.2(5) . . ?
C16 C15 H15 120.2(5) . . ?
C17 C16 C15 120.1(6) . . ?
C17 C16 H16 120.0(3) . . ?
C15 C16 H16 120.0(5) . . ?
C12 C17 C16 120.3(6) . . ?
C12 C17 P1 118.9(5) . . ?
C16 C17 P1 120.8(5) . . ?
C19 C18 C23 119.9(7) . . ?
C19 C18 H18 120.1(5) . . ?
C23 C18 H18 120.0(4) . . ?
C18 C19 C20 120.7(8) . . ?
C18 C19 H19 119.6(5) . . ?
C20 C19 H19 119.7(5) . . ?
C21 C20 C19 117.3(7) . . ?
C21 C20 H20 121.3(5) . . ?
C19 C20 H20 121.3(5) . . ?
C20 C21 C22 121.8(8) . . ?
C20 C21 H21 119.2(5) . . ?
C22 C21 H21 119.0(5) . . ?
C23 C22 C21 119.6(8) . . ?
C23 C22 H22 120.1(4) . . ?
C21 C22 H22 120.2(5) . . ?
C22 C23 C18 120.3(6) . . ?
C22 C23 P2 119.6(5) . . ?
C18 C23 P2 119.9(5) . . ?
C25 C24 C29 121.9(7) . . ?
C25 C24 H24 119.1(5) . . ?
C29 C24 H24 119.0(4) . . ?
C24 C25 C26 116.2(8) . . ?
C24 C25 H25 121.9(5) . . ?
C26 C25 H25 121.9(5) . . ?
C27 C26 C25 122.0(7) . . ?
C27 C26 H26 119.0(5) . . ?
C25 C26 H26 119.0(5) . . ?
C26 C27 C28 121.0(8) . . ?
C26 C27 H27 119.5(5) . . ?
C28 C27 H27 119.5(6) . . ?
C29 C28 C27 117.8(8) . . ?
C29 C28 H28 121.1(4) . . ?
C27 C28 H28 121.1(6) . . ?
C28 C29 C24 121.1(6) . . ?
C28 C29 P2 122.0(6) . . ?
C24 C29 P2 116.8(5) . . ?
C35 C30 C31 120.3(6) . . ?
C35 C30 H30 119.9(4) . . ?
C31 C30 H30 119.9(4) . . ?
C32 C31 C30 120.0(6) . . ?
C32 C31 H31 120.0(4) . . ?
C30 C31 H31 120.0(4) . . ?
C31 C32 C33 120.8(7) . . ?
C31 C32 H32 119.6(4) . . ?
C33 C32 H32 119.6(5) . . ?
C32 C33 C34 118.8(7) . . ?
C32 C33 H33 120.6(5) . . ?
C34 C33 H33 120.6(5) . . ?
C35 C34 C33 121.7(7) . . ?
C35 C34 H34 119.1(4) . . ?
C33 C34 H34 119.1(5) . . ?
C34 C35 C30 118.5(6) . . ?
C34 C35 P3 121.3(5) . . ?
C30 C35 P3 120.1(5) . . ?
C37 C36 C41 120.7(10) . . ?
C37 C36 H36 119.7(7) . . ?
C41 C36 H36 119.6(5) . . ?
C38 C37 C36 122.4(10) . . ?
C38 C37 H37 118.8(6) . . ?
C36 C37 H37 118.8(7) . . ?
C37 C38 C39 119.8(8) . . ?
C37 C38 H38 120.1(6) . . ?
C39 C38 H38 120.1(6) . . ?
C40 C39 C38 118.9(10) . . ?
C40 C39 H39 120.5(6) . . ?
C38 C39 H39 120.5(6) . . ?
C41 C40 C39 119.9(9) . . ?
C41 C40 H40 120.0(4) . . ?
C39 C40 H40 120.1(6) . . ?
C40 C41 C36 118.3(7) . . ?
C40 C41 P3 122.8(6) . . ?
C36 C41 P3 118.8(6) . . ?
C104 C101 P11 116.8(4) . . ?
C104 C101 H10A 108.1(3) . . ?
P11 C101 H10A 108.1(2) . . ?
C104 C101 H10B 108.1(3) . . ?
P11 C101 H10B 108.1(2) . . ?
H10A C101 H10B 107.3 . . ?
C104 C102 P12 117.2(4) . . ?
C104 C102 H10C 108.0(3) . . ?
P12 C102 H10C 108.0(2) . . ?
C104 C102 H10D 108.0(3) . . ?
P12 C102 H10D 108.0(2) . . ?
H10C C102 H10D 107.2 . . ?
C104 C103 P13 116.8(4) . . ?
C104 C103 H10E 108.1(4) . . ?
P13 C103 H10E 108.1(2) . . ?
C104 C103 H10F 108.1(3) . . ?
P13 C103 H10F 108.1(2) . . ?
H10E C103 H10F 107.3 . . ?
C103 C104 C105 108.1(5) . . ?
C103 C104 C102 110.9(5) . . ?
C105 C104 C102 109.0(5) . . ?
C103 C104 C101 109.5(5) . . ?
C105 C104 C101 107.4(4) . . ?
C102 C104 C101 111.7(5) . . ?
C104 C105 H10G 109.5(3) . . ?
C104 C105 H10H 109.4(3) . . ?
H10G C105 H10H 109.5 . . ?
C104 C105 H10I 109.5(3) . . ?
H10G C105 H10I 109.5 . . ?
H10H C105 H10I 109.5 . . ?
C111 C106 C107 120.8(7) . . ?
C111 C106 H106 119.6(4) . . ?
C107 C106 H106 119.6(5) . . ?
C108 C107 C106 119.9(8) . . ?
C108 C107 H107 120.0(5) . . ?
C106 C107 H107 120.0(5) . . ?
C107 C108 C109 120.2(7) . . ?
C107 C108 H108 119.9(5) . . ?
C109 C108 H108 119.9(5) . . ?
C110 C109 C108 120.4(8) . . ?
C110 C109 H109 119.8(6) . . ?
C108 C109 H109 119.8(5) . . ?
C109 C110 C111 120.4(9) . . ?
C109 C110 H110 119.8(6) . . ?
C111 C110 H110 119.8(5) . . ?
C106 C111 C110 118.2(7) . . ?
C106 C111 P11 118.7(5) . . ?
C110 C111 P11 123.1(6) . . ?
C113 C112 C117 119.5(7) . . ?
C113 C112 H112 120.2(5) . . ?
C117 C112 H112 120.3(4) . . ?
C114 C113 C112 121.7(7) . . ?
C114 C113 H113 119.1(4) . . ?
C112 C113 H113 119.2(5) . . ?
C113 C114 C115 119.9(6) . . ?
C113 C114 H114 120.0(4) . . ?
C115 C114 H114 120.1(4) . . ?
C116 C115 C114 118.4(8) . . ?
C116 C115 H115 120.8(5) . . ?
C114 C115 H115 120.8(5) . . ?
C117 C116 C115 121.5(7) . . ?
C117 C116 H116 119.2(4) . . ?
C115 C116 H116 119.3(5) . . ?
C112 C117 C116 118.9(6) . . ?
C112 C117 P11 119.8(5) . . ?
C116 C117 P11 121.3(5) . . ?
C119 C118 C123 118.8(7) . . ?
C119 C118 H118 120.6(5) . . ?
C123 C118 H118 120.6(4) . . ?
C118 C119 C120 122.2(8) . . ?
C118 C119 H119 118.9(5) . . ?
C120 C119 H119 118.9(5) . . ?
C121 C120 C119 117.2(7) . . ?
C121 C120 H120 121.4(5) . . ?
C119 C120 H120 121.4(5) . . ?
C120 C121 C122 121.9(8) . . ?
C120 C121 H121 119.0(4) . . ?
C122 C121 H121 119.1(5) . . ?
C123 C122 C121 119.2(8) . . ?
C123 C122 H122 120.5(4) . . ?
C121 C122 H122 120.4(5) . . ?
C122 C123 C118 120.4(6) . . ?
C122 C123 P12 119.4(5) . . ?
C118 C123 P12 120.0(5) . . ?
C129 C124 C125 122.5(7) . . ?
C129 C124 H124 118.7(4) . . ?
C125 C124 H124 118.7(5) . . ?
C124 C125 C126 117.4(8) . . ?
C124 C125 H125 121.3(5) . . ?
C126 C125 H125 121.3(5) . . ?
C127 C126 C125 120.2(7) . . ?
C127 C126 H126 119.9(5) . . ?
C125 C126 H126 119.9(5) . . ?
C126 C127 C128 122.7(8) . . ?
C126 C127 H127 118.6(5) . . ?
C128 C127 H127 118.6(6) . . ?
C127 C128 C129 118.3(8) . . ?
C127 C128 H128 120.9(6) . . ?
C129 C128 H128 120.8(4) . . ?
C124 C129 C128 118.8(6) . . ?
C124 C129 P12 118.3(5) . . ?
C128 C129 P12 122.9(5) . . ?
C135 C130 C131 121.0(6) . . ?
C135 C130 H130 119.5(4) . . ?
C131 C130 H130 119.5(4) . . ?
C130 C131 C132 119.0(7) . . ?
C130 C131 H131 120.5(4) . . ?
C132 C131 H131 120.5(4) . . ?
C133 C132 C131 119.7(7) . . ?
C133 C132 H132 120.2(5) . . ?
C131 C132 H132 120.2(4) . . ?
C132 C133 C134 120.8(7) . . ?
C132 C133 H133 119.6(5) . . ?
C134 C133 H133 119.6(5) . . ?
C133 C134 C135 120.4(7) . . ?
C133 C134 H134 119.8(5) . . ?
C135 C134 H134 119.8(4) . . ?
C130 C135 C134 119.1(6) . . ?
C130 C135 P13 120.0(5) . . ?
C134 C135 P13 120.8(5) . . ?
C137 C136 C141 121.5(10) . . ?
C137 C136 H136 119.2(7) . . ?
C141 C136 H136 119.2(5) . . ?
C138 C137 C136 121.6(10) . . ?
C138 C137 H137 119.2(5) . . ?
C136 C137 H137 119.2(7) . . ?
C137 C138 C139 119.1(8) . . ?
C137 C138 H138 120.4(5) . . ?
C139 C138 H138 120.4(5) . . ?
C138 C139 C140 120.6(9) . . ?
C138 C139 H139 119.7(5) . . ?
C140 C139 H139 119.7(6) . . ?
C141 C140 C139 118.3(8) . . ?
C141 C140 H140 120.8(4) . . ?
C139 C140 H140 120.8(6) . . ?
C136 C141 C140 118.8(7) . . ?
C136 C141 P13 118.8(6) . . ?
C140 C141 P13 122.4(6) . . ?
Cl14 B1 Cl12 109.7(4) . . ?
Cl14 B1 Cl11 110.4(4) . . ?
Cl12 B1 Cl11 109.0(4) . . ?
Cl14 B1 Cl13 109.4(4) . . ?
Cl12 B1 Cl13 109.4(4) . . ?
Cl11 B1 Cl13 109.0(4) . . ?
Cl23 B2 Cl21 109.8(4) . . ?
Cl23 B2 Cl22 110.3(4) . . ?
Cl21 B2 Cl22 109.3(4) . . ?
Cl23 B2 Cl24 109.0(4) . . ?
Cl21 B2 Cl24 109.4(4) . . ?
Cl22 B2 Cl24 109.0(4) . . ?
B2 Cl23 C600 157.5(30) . 7_454 ?
Cl52 C500 Cl51 109.0(7) . . ?
C601 O1 C602 151.0(30) . . ?
C601 C600 Cl23 160.5(69) . 7_554 ?
O1 C601 C600 119.7(46) . . ?
C603 C602 O1 172.9(31) . . ?

loop_
_geom_bond_atom_site_label_1
_geom_bond_atom_site_label_2
_geom_bond_distance
_geom_bond_site_symmetry_2
_geom_bond_publ_flag
Co1 P1 2.169(2) . ?
Co1 P2 2.185(2) . ?
Co1 Cl2 2.209(2) . ?
Co1 Cl1 2.233(2) . ?
Co1 P3 2.281(2) . ?
Co2 P11 2.165(2) . ?
Co2 P12 2.184(2) . ?
Co2 Cl4 2.209(2) . ?
Co2 Cl3 2.234(2) . ?
Co2 P13 2.286(2) . ?
P2 C2 1.828(7) . ?
P2 C29 1.829(7) . ?
P2 C23 1.835(6) . ?
P1 C11 1.813(6) . ?
P1 C1 1.815(6) . ?
P1 C17 1.832(6) . ?
P3 C3 1.837(7) . ?
P3 C41 1.837(6) . ?
P3 C35 1.842(6) . ?
P12 C129 1.814(7) . ?
P12 C102 1.821(6) . ?
P12 C123 1.833(6) . ?
P11 C111 1.807(7) . ?
P11 C101 1.817(6) . ?
P11 C117 1.836(6) . ?
P13 C141 1.839(7) . ?
P13 C103 1.845(6) . ?
P13 C135 1.847(6) . ?
C1 C4 1.567(8) . ?
C1 H1A 0.97 . ?
C1 H1B 0.97 . ?
C2 C4 1.533(8) . ?
C2 H2A 0.97 . ?
C2 H2B 0.97 . ?
C3 C4 1.555(7) . ?
C3 H3A 0.97 . ?
C3 H3B 0.97 . ?
C4 C5 1.546(8) . ?
C5 H5A 0.96 . ?
C5 H5B 0.96 . ?
C5 H5C 0.96 . ?
C6 C11 1.399(10) . ?
C6 C7 1.420(10) . ?
C6 H6 0.93 . ?
C7 C8 1.361(14) . ?
C7 H7 0.93 . ?
C8 C9 1.386(15) . ?
C8 H8 0.93 . ?
C9 C10 1.383(12) . ?
C9 H9 0.93 . ?
C10 C11 1.389(9) . ?
C10 H10 0.93 . ?
C12 C17 1.386(9) . ?
C12 C13 1.417(10) . ?
C12 H12 0.93 . ?
C13 C14 1.344(13) . ?
C13 H13 0.93 . ?
C14 C15 1.382(12) . ?
C14 H14 0.93 . ?
C15 C16 1.410(10) . ?
C15 H15 0.93 . ?
C16 C17 1.387(10) . ?
C16 H16 0.93 . ?
C18 C19 1.385(10) . ?
C18 C23 1.395(10) . ?
C18 H18 0.93 . ?
C19 C20 1.406(13) . ?
C19 H19 0.93 . ?
C20 C21 1.389(14) . ?
C20 H20 0.93 . ?
C21 C22 1.396(12) . ?
C21 H21 0.93 . ?
C22 C23 1.359(10) . ?
C22 H22 0.93 . ?
C24 C25 1.381(10) . ?
C24 C29 1.398(10) . ?
C24 H24 0.93 . ?
C25 C26 1.435(14) . ?
C25 H25 0.93 . ?
C26 C27 1.346(15) . ?
C26 H26 0.93 . ?
C27 C28 1.419(11) . ?
C27 H27 0.93 . ?
C28 C29 1.376(10) . ?
C28 H28 0.93 . ?
C30 C35 1.395(8) . ?
C30 C31 1.401(9) . ?
C30 H30 0.93 . ?
C31 C32 1.375(12) . ?
C31 H31 0.93 . ?
C32 C33 1.389(12) . ?
C32 H32 0.93 . ?
C33 C34 1.392(11) . ?
C33 H33 0.93 . ?
C34 C35 1.389(9) . ?
C34 H34 0.93 . ?
C36 C37 1.380(11) . ?
C36 C41 1.398(11) . ?
C36 H36 0.93 . ?
C37 C38 1.32(2) . ?
C37 H37 0.93 . ?
C38 C39 1.42(2) . ?
C38 H38 0.93 . ?
C39 C40 1.418(11) . ?
C39 H39 0.93 . ?
C40 C41 1.399(11) . ?
C40 H40 0.93 . ?
C101 C104 1.568(8) . ?
C101 H10A 0.97 . ?
C101 H10B 0.97 . ?
C102 C104 1.552(8) . ?
C102 H10C 0.97 . ?
C102 H10D 0.97 . ?
C103 C104 1.538(8) . ?
C103 H10E 0.97 . ?
C103 H10F 0.97 . ?
C104 C105 1.548(8) . ?
C105 H10G 0.96 . ?
C105 H10H 0.96 . ?
C105 H10I 0.96 . ?
C106 C111 1.381(10) . ?
C106 C107 1.409(10) . ?
C106 H106 0.93 . ?
C107 C108 1.356(14) . ?
C107 H107 0.93 . ?
C108 C109 1.385(15) . ?
C108 H108 0.93 . ?
C109 C110 1.382(13) . ?
C109 H109 0.93 . ?
C110 C111 1.405(9) . ?
C110 H110 0.93 . ?
C112 C113 1.382(10) . ?
C112 C117 1.385(9) . ?
C112 H112 0.93 . ?
C113 C114 1.360(13) . ?
C113 H113 0.93 . ?
C114 C115 1.403(13) . ?
C114 H114 0.93 . ?
C115 C116 1.384(10) . ?
C115 H115 0.93 . ?
C116 C117 1.392(9) . ?
C116 H116 0.93 . ?
C118 C119 1.374(10) . ?
C118 C123 1.412(10) . ?
C118 H118 0.93 . ?
C119 C120 1.399(12) . ?
C119 H119 0.93 . ?
C120 C121 1.393(14) . ?
C120 H120 0.93 . ?
C121 C122 1.394(11) . ?
C121 H121 0.93 . ?
C122 C123 1.379(10) . ?
C122 H122 0.93 . ?
C124 C129 1.390(10) . ?
C124 C125 1.388(10) . ?
C124 H124 0.93 . ?
C125 C126 1.405(14) . ?
C125 H125 0.93 . ?
C126 C127 1.36(2) . ?
C126 H126 0.93 . ?
C127 C128 1.378(12) . ?
C127 H127 0.93 . ?
C128 C129 1.405(10) . ?
C128 H128 0.93 . ?
C130 C135 1.374(8) . ?
C130 C131 1.403(9) . ?
C130 H130 0.93 . ?
C131 C132 1.405(12) . ?
C131 H131 0.93 . ?
C132 C133 1.372(12) . ?
C132 H132 0.93 . ?
C133 C134 1.379(11) . ?
C133 H133 0.93 . ?
C134 C135 1.400(9) . ?
C134 H134 0.93 . ?
C136 C137 1.381(11) . ?
C136 C141 1.385(12) . ?
C136 H136 0.93 . ?
C137 C138 1.34(2) . ?
C137 H137 0.93 . ?
C138 C139 1.40(2) . ?
C138 H138 0.93 . ?
C139 C140 1.428(11) . ?
C139 H139 0.93 . ?
C140 C141 1.399(11) . ?
C140 H140 0.93 . ?
B1 Cl14 1.841(7) . ?
B1 Cl12 1.856(8) . ?
B1 Cl11 1.858(8) . ?
B1 Cl13 1.872(7) . ?
B2 Cl23 1.841(8) . ?
B2 Cl21 1.856(7) . ?
B2 Cl22 1.864(7) . ?
B2 Cl24 1.865(8) . ?
Cl23 C600 1.98(11) 7_454 ?
C500 Cl52 1.75(2) . ?
C500 Cl51 1.78(2) . ?
O1 C601 0.96(3) . ?
O1 C602 1.98(4) . ?
C600 C601 1.51(11) . ?
C600 Cl23 1.98(11) 7_554 ?
C602 C603 1.17(4) . ?

loop_
_geom_torsion_atom_site_label_1
_geom_torsion_atom_site_label_2
_geom_torsion_atom_site_label_3
_geom_torsion_atom_site_label_4
_geom_torsion
_geom_torsion_site_symmetry_1
_geom_torsion_site_symmetry_2
_geom_torsion_site_symmetry_3
_geom_torsion_site_symmetry_4
_geom_torsion_publ_flag
P1 Co1 P2 C2 -56.2(2) . . . . ?
Cl2 Co1 P2 C2 124.6(2) . . . . ?
Cl1 Co1 P2 C2 -151.1(2) . . . . ?
P3 Co1 P2 C2 33.1(2) . . . . ?
P1 Co1 P2 C29 -171.0(2) . . . . ?
Cl2 Co1 P2 C29 9.8(3) . . . . ?
Cl1 Co1 P2 C29 94.1(2) . . . . ?
P3 Co1 P2 C29 -81.7(2) . . . . ?
P1 Co1 P2 C23 74.2(2) . . . . ?
Cl2 Co1 P2 C23 -105.1(3) . . . . ?
Cl1 Co1 P2 C23 -20.8(2) . . . . ?
P3 Co1 P2 C23 163.4(2) . . . . ?
P2 Co1 P1 C11 -89.7(2) . . . . ?
Cl2 Co1 P1 C11 89.6(2) . . . . ?
Cl1 Co1 P1 C11 -2.1(2) . . . . ?
P3 Co1 P1 C11 179.4(2) . . . . ?
P2 Co1 P1 C1 33.1(2) . . . . ?
Cl2 Co1 P1 C1 -147.6(2) . . . . ?
Cl1 Co1 P1 C1 120.7(2) . . . . ?
P3 Co1 P1 C1 -57.8(2) . . . . ?
P2 Co1 P1 C17 154.4(2) . . . . ?
Cl2 Co1 P1 C17 -26.2(2) . . . . ?
Cl1 Co1 P1 C17 -118.0(2) . . . . ?
P3 Co1 P1 C17 63.5(2) . . . . ?
P1 Co1 P3 C3 36.0(3) . . . . ?
P2 Co1 P3 C3 -55.4(3) . . . . ?
Cl2 Co1 P3 C3 165.0(3) . . . . ?
Cl1 Co1 P3 C3 -125.0(9) . . . . ?
P1 Co1 P3 C41 -83.9(3) . . . . ?
P2 Co1 P3 C41 -175.3(3) . . . . ?
Cl2 Co1 P3 C41 45.1(3) . . . . ?
Cl1 Co1 P3 C41 115.1(9) . . . . ?
P1 Co1 P3 C35 157.4(2) . . . . ?
P2 Co1 P3 C35 66.0(2) . . . . ?
Cl2 Co1 P3 C35 -73.6(2) . . . . ?
Cl1 Co1 P3 C35 -3.6(9) . . . . ?
P11 Co2 P12 C129 -171.2(2) . . . . ?
Cl4 Co2 P12 C129 9.6(3) . . . . ?
Cl3 Co2 P12 C129 93.9(2) . . . . ?
P13 Co2 P12 C129 -82.0(2) . . . . ?
P11 Co2 P12 C102 -56.2(2) . . . . ?
Cl4 Co2 P12 C102 124.5(3) . . . . ?
Cl3 Co2 P12 C102 -151.2(2) . . . . ?
P13 Co2 P12 C102 32.9(2) . . . . ?
P11 Co2 P12 C123 74.3(2) . . . . ?
Cl4 Co2 P12 C123 -105.0(3) . . . . ?
Cl3 Co2 P12 C123 -20.7(2) . . . . ?
P13 Co2 P12 C123 163.4(2) . . . . ?
P12 Co2 P11 C111 -89.9(2) . . . . ?
Cl4 Co2 P11 C111 89.5(2) . . . . ?
Cl3 Co2 P11 C111 -2.2(2) . . . . ?
P13 Co2 P11 C111 179.2(2) . . . . ?
P12 Co2 P11 C101 33.3(2) . . . . ?
Cl4 Co2 P11 C101 -147.3(2) . . . . ?
Cl3 Co2 P11 C101 121.0(2) . . . . ?
P13 Co2 P11 C101 -57.5(2) . . . . ?
P12 Co2 P11 C117 154.5(2) . . . . ?
Cl4 Co2 P11 C117 -26.1(2) . . . . ?
Cl3 Co2 P11 C117 -117.8(2) . . . . ?
P13 Co2 P11 C117 63.6(2) . . . . ?
P11 Co2 P13 C141 -84.1(3) . . . . ?
P12 Co2 P13 C141 -175.5(3) . . . . ?
Cl4 Co2 P13 C141 44.9(3) . . . . ?
Cl3 Co2 P13 C141 114.9(9) . . . . ?
P11 Co2 P13 C103 36.2(3) . . . . ?
P12 Co2 P13 C103 -55.1(3) . . . . ?
Cl4 Co2 P13 C103 165.3(3) . . . . ?
Cl3 Co2 P13 C103 -124.8(9) . . . . ?
P11 Co2 P13 C135 157.5(2) . . . . ?
P12 Co2 P13 C135 66.2(2) . . . . ?
Cl4 Co2 P13 C135 -73.4(2) . . . . ?
Cl3 Co2 P13 C135 -3.5(10) . . . . ?
C11 P1 C1 C4 154.0(4) . . . . ?
C17 P1 C1 C4 -95.1(5) . . . . ?
Co1 P1 C1 C4 23.4(5) . . . . ?
C29 P2 C2 C4 136.2(4) . . . . ?
C23 P2 C2 C4 -111.6(5) . . . . ?
Co1 P2 C2 C4 25.5(5) . . . . ?
C41 P3 C3 C4 151.3(5) . . . . ?
C35 P3 C3 C4 -102.4(5) . . . . ?
Co1 P3 C3 C4 22.5(6) . . . . ?
P2 C2 C4 C5 162.4(4) . . . . ?
P2 C2 C4 C3 -78.6(6) . . . . ?
P2 C2 C4 C1 44.0(6) . . . . ?
P3 C3 C4 C2 47.9(7) . . . . ?
P3 C3 C4 C5 167.2(4) . . . . ?
P3 C3 C4 C1 -76.4(6) . . . . ?
P1 C1 C4 C2 -73.0(6) . . . . ?
P1 C1 C4 C5 167.4(4) . . . . ?
P1 C1 C4 C3 50.2(6) . . . . ?
C11 C6 C7 C8 0.2(13) . . . . ?
C6 C7 C8 C9 -1.8(15) . . . . ?
C7 C8 C9 C10 0.7(17) . . . . ?
C8 C9 C10 C11 2.2(17) . . . . ?
C9 C10 C11 C6 -3.7(14) . . . . ?
C9 C10 C11 P1 176.7(8) . . . . ?
C7 C6 C11 C10 2.6(11) . . . . ?
C7 C6 C11 P1 -177.8(6) . . . . ?
C1 P1 C11 C10 -8.1(7) . . . . ?
C17 P1 C11 C10 -123.9(7) . . . . ?
Co1 P1 C11 C10 119.4(6) . . . . ?
C1 P1 C11 C6 172.3(5) . . . . ?
C17 P1 C11 C6 56.5(6) . . . . ?
Co1 P1 C11 C6 -60.2(6) . . . . ?
C17 C12 C13 C14 0.5(11) . . . . ?
C12 C13 C14 C15 -3.2(12) . . . . ?
C13 C14 C15 C16 4.1(12) . . . . ?
C14 C15 C16 C17 -2.4(12) . . . . ?
C13 C12 C17 C16 1.2(9) . . . . ?
C13 C12 C17 P1 -179.5(5) . . . . ?
C15 C16 C17 C12 -0.3(10) . . . . ?
C15 C16 C17 P1 -179.6(6) . . . . ?
C11 P1 C17 C12 -87.4(5) . . . . ?
C1 P1 C17 C12 161.7(5) . . . . ?
Co1 P1 C17 C12 38.4(5) . . . . ?
C11 P1 C17 C16 91.9(5) . . . . ?
C1 P1 C17 C16 -19.1(6) . . . . ?
Co1 P1 C17 C16 -142.3(5) . . . . ?
C23 C18 C19 C20 4.6(15) . . . . ?
C18 C19 C20 C21 -6.4(15) . . . . ?
C19 C20 C21 C22 3.3(15) . . . . ?
C20 C21 C22 C23 1.5(14) . . . . ?
C21 C22 C23 C18 -3.4(12) . . . . ?
C21 C22 C23 P2 -178.0(6) . . . . ?
C19 C18 C23 C22 0.4(13) . . . . ?
C19 C18 C23 P2 174.9(7) . . . . ?
C2 P2 C23 C22 32.2(6) . . . . ?
C29 P2 C23 C22 146.6(6) . . . . ?
Co1 P2 C23 C22 -100.1(6) . . . . ?
C2 P2 C23 C18 -142.4(6) . . . . ?
C29 P2 C23 C18 -28.0(7) . . . . ?
Co1 P2 C23 C18 85.4(6) . . . . ?
C29 C24 C25 C26 0.7(10) . . . . ?
C24 C25 C26 C27 -2.2(11) . . . . ?
C25 C26 C27 C28 1.8(12) . . . . ?
C26 C27 C28 C29 0.2(11) . . . . ?
C27 C28 C29 C24 -1.8(9) . . . . ?
C27 C28 C29 P2 175.5(5) . . . . ?
C25 C24 C29 C28 1.3(10) . . . . ?
C25 C24 C29 P2 -176.1(5) . . . . ?
C2 P2 C29 C28 13.3(6) . . . . ?
C23 P2 C29 C28 -101.2(5) . . . . ?
Co1 P2 C29 C28 131.5(5) . . . . ?
C2 P2 C29 C24 -169.3(5) . . . . ?
C23 P2 C29 C24 76.2(5) . . . . ?
Co1 P2 C29 C24 -51.1(5) . . . . ?
C35 C30 C31 C32 0.4(9) . . . . ?
C30 C31 C32 C33 0.2(10) . . . . ?
C31 C32 C33 C34 -0.5(11) . . . . ?
C32 C33 C34 C35 0.1(11) . . . . ?
C33 C34 C35 C30 0.5(10) . . . . ?
C33 C34 C35 P3 -175.2(5) . . . . ?
C31 C30 C35 C34 -0.7(8) . . . . ?
C31 C30 C35 P3 175.0(4) . . . . ?
C3 P3 C35 C34 -19.9(6) . . . . ?
C41 P3 C35 C34 88.1(5) . . . . ?
Co1 P3 C35 C34 -143.3(4) . . . . ?
C3 P3 C35 C30 164.5(4) . . . . ?
C41 P3 C35 C30 -87.5(5) . . . . ?
Co1 P3 C35 C30 41.1(5) . . . . ?
C41 C36 C37 C38 0.4(14) . . . . ?
C36 C37 C38 C39 -0.3(15) . . . . ?
C37 C38 C39 C40 0.5(14) . . . . ?
C38 C39 C40 C41 -0.8(12) . . . . ?
C39 C40 C41 C36 0.9(11) . . . . ?
C39 C40 C41 P3 177.7(6) . . . . ?
C37 C36 C41 C40 -0.7(12) . . . . ?
C37 C36 C41 P3 -177.6(7) . . . . ?
C3 P3 C41 C40 -6.2(7) . . . . ?
C35 P3 C41 C40 -117.3(6) . . . . ?
Co1 P3 C41 C40 117.6(6) . . . . ?
C3 P3 C41 C36 170.6(6) . . . . ?
C35 P3 C41 C36 59.4(6) . . . . ?
Co1 P3 C41 C36 -65.6(6) . . . . ?
C111 P11 C101 C104 154.0(4) . . . . ?
C117 P11 C101 C104 -95.2(5) . . . . ?
Co2 P11 C101 C104 23.3(5) . . . . ?
C129 P12 C102 C104 135.7(4) . . . . ?
C123 P12 C102 C104 -112.3(5) . . . . ?
Co2 P12 C102 C104 25.0(5) . . . . ?
C141 P13 C103 C104 151.4(5) . . . . ?
C135 P13 C103 C104 -102.4(5) . . . . ?
Co2 P13 C103 C104 22.3(6) . . . . ?
P13 C103 C104 C105 167.2(4) . . . . ?
P13 C103 C104 C102 47.7(7) . . . . ?
P13 C103 C104 C101 -76.1(6) . . . . ?
P12 C102 C104 C103 -78.2(6) . . . . ?
P12 C102 C104 C105 162.9(4) . . . . ?
P12 C102 C104 C101 44.3(6) . . . . ?
P11 C101 C104 C103 50.4(6) . . . . ?
P11 C101 C104 C105 167.5(4) . . . . ?
P11 C101 C104 C102 -72.9(6) . . . . ?
C111 C106 C107 C108 1.6(12) . . . . ?
C106 C107 C108 C109 -1.9(15) . . . . ?
C107 C108 C109 C110 1.1(18) . . . . ?
C108 C109 C110 C111 0.1(18) . . . . ?
C107 C106 C111 C110 -0.5(11) . . . . ?
C107 C106 C111 P11 -179.1(6) . . . . ?
C109 C110 C111 C106 -0.3(14) . . . . ?
C109 C110 C111 P11 178.2(8) . . . . ?
C101 P11 C111 C106 170.9(6) . . . . ?
C117 P11 C111 C106 55.4(6) . . . . ?
Co2 P11 C111 C106 -61.3(6) . . . . ?
C101 P11 C111 C110 -7.6(7) . . . . ?
C117 P11 C111 C110 -123.2(7) . . . . ?
Co2 P11 C111 C110 120.2(6) . . . . ?
C117 C112 C113 C114 0.1(11) . . . . ?
C112 C113 C114 C115 -1.1(12) . . . . ?
C113 C114 C115 C116 0.8(12) . . . . ?
C114 C115 C116 C117 0.4(11) . . . . ?
C113 C112 C117 C116 1.1(10) . . . . ?
C113 C112 C117 P11 -179.2(5) . . . . ?
C115 C116 C117 C112 -1.4(10) . . . . ?
C115 C116 C117 P11 179.0(6) . . . . ?
C111 P11 C117 C112 -87.3(5) . . . . ?
C101 P11 C117 C112 161.5(5) . . . . ?
Co2 P11 C117 C112 38.1(5) . . . . ?
C111 P11 C117 C116 92.3(6) . . . . ?
C101 P11 C117 C116 -18.9(6) . . . . ?
Co2 P11 C117 C116 -142.2(5) . . . . ?
C123 C118 C119 C120 5.3(15) . . . . ?
C118 C119 C120 C121 -6.4(15) . . . . ?
C119 C120 C121 C122 3.0(15) . . . . ?
C120 C121 C122 C123 1.4(14) . . . . ?
C121 C122 C123 C118 -2.6(12) . . . . ?
C121 C122 C123 P12 -178.1(7) . . . . ?
C119 C118 C123 C122 -0.6(13) . . . . ?
C119 C118 C123 P12 174.8(7) . . . . ?
C129 P12 C123 C122 147.4(6) . . . . ?
C102 P12 C123 C122 32.9(6) . . . . ?
Co2 P12 C123 C122 -99.7(6) . . . . ?
C129 P12 C123 C118 -28.0(7) . . . . ?
C102 P12 C123 C118 -142.6(6) . . . . ?
Co2 P12 C123 C118 84.8(7) . . . . ?
C129 C124 C125 C126 -1.9(10) . . . . ?
C124 C125 C126 C127 -0.1(11) . . . . ?
C125 C126 C127 C128 0.4(12) . . . . ?
C126 C127 C128 C129 1.2(11) . . . . ?
C125 C124 C129 C128 3.5(9) . . . . ?
C125 C124 C129 P12 -174.6(5) . . . . ?
C127 C128 C129 C124 -3.1(9) . . . . ?
C127 C128 C129 P12 175.0(5) . . . . ?
C102 P12 C129 C124 -168.8(5) . . . . ?
C123 P12 C129 C124 76.9(5) . . . . ?
Co2 P12 C129 C124 -50.3(5) . . . . ?
C102 P12 C129 C128 13.2(6) . . . . ?
C123 P12 C129 C128 -101.2(5) . . . . ?
Co2 P12 C129 C128 131.7(5) . . . . ?
C135 C130 C131 C132 -0.7(9) . . . . ?
C130 C131 C132 C133 1.4(10) . . . . ?
C131 C132 C133 C134 -1.5(11) . . . . ?
C132 C133 C134 C135 0.9(11) . . . . ?
C131 C130 C135 C134 0.1(9) . . . . ?
C131 C130 C135 P13 175.6(5) . . . . ?
C133 C134 C135 C130 -0.2(10) . . . . ?
C133 C134 C135 P13 -175.6(5) . . . . ?
C141 P13 C135 C130 -87.2(5) . . . . ?
C103 P13 C135 C130 164.6(4) . . . . ?
Co2 P13 C135 C130 41.3(5) . . . . ?
C141 P13 C135 C134 88.2(6) . . . . ?
C103 P13 C135 C134 -20.0(6) . . . . ?
Co2 P13 C135 C134 -143.3(4) . . . . ?
C141 C136 C137 C138 1.1(15) . . . . ?
C136 C137 C138 C139 -1.0(16) . . . . ?
C137 C138 C139 C140 1.0(15) . . . . ?
C138 C139 C140 C141 -1.0(13) . . . . ?
C137 C136 C141 C140 -1.0(13) . . . . ?
C137 C136 C141 P13 -178.9(7) . . . . ?
C139 C140 C141 C136 1.0(12) . . . . ?
C139 C140 C141 P13 178.8(6) . . . . ?
C103 P13 C141 C136 170.9(6) . . . . ?
C135 P13 C141 C136 59.7(7) . . . . ?
Co2 P13 C141 C136 -65.0(6) . . . . ?
C103 P13 C141 C140 -6.9(7) . . . . ?
C135 P13 C141 C140 -118.1(6) . . . . ?
Co2 P13 C141 C140 117.2(6) . . . . ?
Cl21 B2 Cl23 C600 -22.9(79) . . . 7_454 ?
Cl22 B2 Cl23 C600 97.6(78) . . . 7_454 ?
Cl24 B2 Cl23 C600 -142.7(78) . . . 7_454 ?
C602 O1 C601 C600 -169.4(63) . . . . ?
Cl23 C600 C601 O1 -45.5(217) 7_554 . . . ?
C601 O1 C602 C603 88.1(253) . . . . ?
